data_2101889
loop_
_publ_author_name
'Harada, J.'
'Ogawa, K.'
'Tomoda, S.'

_publ_section_title
;
 Molecular Motion and Conformational Interconversion of Azobenzenes in
 Crystals as Studied by X-ray Diffraction
;
_journal_issue 4
_journal_name_full 'Acta Crystallographica Section B'
_journal_page_first 662
_journal_page_last 672
_journal_paper_doi 10.1107/S0108768197002772
_journal_volume 53
_journal_year 1997
_chemical_formula_moiety 'C12 H10 N2'
_chemical_formula_sum 'C12 H10 N2'
_chemical_formula_weight 182.22
_chemical_melting_point 341
_chemical_name_systematic '    (E)-azobenzene'
_space_group_IT_number 14
_symmetry_cell_setting monoclinic
_symmetry_space_group_name_Hall '-P 2yab'
_symmetry_space_group_name_H-M 'P 1 21/a 1'
_audit_creation_method SHELXL
_cell_angle_alpha 90.00
_cell_angle_beta 112.436(11)
_cell_angle_gamma 90.00
_cell_formula_units_Z 4
_cell_length_a 12.034(2)
_cell_length_b 5.695(2)
_cell_length_c 14.979(2)
_cell_measurement_reflns_used 25
_cell_measurement_temperature 82
_cell_measurement_theta_max 14.9
_cell_measurement_theta_min 14.5
_cell_volume 948.9(4)
_computing_cell_refinement MSC/AFC
_computing_data_collection
;
Rigaku AFC6A, MSC/AFC Diffractometer Control Software
;
_computing_data_reduction
;      DIFDAT_ADDREF_SORTRF (Xtal: Stewart, Merom, Holden, Doherty, Hall
                                   Maslen, Spadaccini & Davenport)
;
_computing_molecular_graphics '      ORTEP (Xtal: Davenport, Hall & Dreissig)'
_computing_publication_material 'SHELXL-93 (Sheldrick, 1993)'
_computing_structure_refinement 'SHELXL-93 (Sheldrick, 1993)'
_computing_structure_solution 'SHELXS-86 (Sheldrick, 1990)'
_diffrn_ambient_temperature 82
_diffrn_measurement_device Rigaku_AFC6A
_diffrn_measurement_method \q/2\q
_diffrn_radiation_monochromator graphite
_diffrn_radiation_source 'fine-focus sealed tube'
_diffrn_radiation_type Mo_K\a
_diffrn_radiation_wavelength .71073
_diffrn_reflns_av_R_equivalents .0293
_diffrn_reflns_av_sigmaI/netI .0572
_diffrn_reflns_limit_h_max 19
_diffrn_reflns_limit_h_min 0
_diffrn_reflns_limit_k_max 9
_diffrn_reflns_limit_k_min 0
_diffrn_reflns_limit_l_max 22
_diffrn_reflns_limit_l_min -24
_diffrn_reflns_number 4338
_diffrn_reflns_theta_max 35.00
_diffrn_reflns_theta_min 2.94
_diffrn_standards_decay_% 3
_diffrn_standards_interval_count 150
_diffrn_standards_number 3
_exptl_absorpt_coefficient_mu .077
_exptl_absorpt_correction_type none
_exptl_crystal_colour red
_exptl_crystal_density_diffrn 1.276
_exptl_crystal_description block
_exptl_crystal_F_000 384
_exptl_crystal_size_max .40
_exptl_crystal_size_mid .40
_exptl_crystal_size_min .40
_refine_diff_density_max .511
_refine_diff_density_min -.421
_refine_ls_extinction_method none
_refine_ls_goodness_of_fit_all 1.050
_refine_ls_goodness_of_fit_obs 1.086
_refine_ls_hydrogen_treatment refall
_refine_ls_matrix_type full
_refine_ls_number_parameters 167
_refine_ls_number_reflns 4168
_refine_ls_number_restraints 0
_refine_ls_restrained_S_all 1.054
_refine_ls_restrained_S_obs 1.086
_refine_ls_R_factor_all .0985
_refine_ls_R_factor_obs .0545
_refine_ls_shift/esd_max -.001
_refine_ls_shift/esd_mean .000
_refine_ls_structure_factor_coef Fsqd
_refine_ls_weighting_details 'w=1/[\s^2^(Fo^2^)+(0.0808P)^2^+0.2859P] where P=(Fo^2^+2Fc^2^)/3'
_refine_ls_weighting_scheme calc
_refine_ls_wR_factor_all .1600
_refine_ls_wR_factor_obs .1370
_reflns_number_observed 2912
_reflns_number_total 4171
_reflns_observed_criterion >2sigma(I)
_cod_data_source_file oa0007.cif
_cod_data_source_block 182
_cod_depositor_comments
;
The following automatic conversions were performed:

'_refine_ls_weighting_scheme' value 'calc
w=1/[\s^2^(Fo^2^)+(0.0808P)^2^+0.2859P] where P=(Fo^2^+2Fc^2^)/3' was
changed to 'calc'. New tag '_refine_ls_weighting_details' was
created. The value of the new tag was set to
'w=1/[\s^2^(Fo^2^)+(0.0808P)^2^+0.2859P] where P=(Fo^2^+2Fc^2^)/3'.

Automatic conversion script
Id: cif_fix_values 3143 2015-03-26 13:38:13Z robertas 
;
_cod_original_cell_volume 948.8(4)
_cod_database_code 2101889
_cod_database_fobs_code 2101889

loop_
_symmetry_equiv_pos_as_xyz
'x, y, z'
'-x+1/2, y+1/2, -z'
'-x, -y, -z'
'x-1/2, -y-1/2, z'

loop_
_atom_site_aniso_label
_atom_site_aniso_U_11
_atom_site_aniso_U_22
_atom_site_aniso_U_33
_atom_site_aniso_U_12
_atom_site_aniso_U_13
_atom_site_aniso_U_23
N101 .0109(4) .0115(4) .0121(4) .0002(3) .0058(3) -.0009(3)
C101 .0092(4) .0109(4) .0106(4) .0009(3) .0038(3) .0000(3)
C102 .0127(4) .0105(4) .0142(4) -.0006(4) .0054(4) -.0011(3)
C103 .0163(5) .0132(5) .0139(5) .0021(4) .0068(4) -.0013(4)
C104 .0147(5) .0161(5) .0131(4) .0024(4) .0070(4) -.0003(4)
C105 .0118(4) .0148(5) .0138(4) -.0001(4) .0061(4) .0007(4)
C106 .0106(4) .0111(4) .0116(4) -.0001(3) .0042(3) -.0001(3)
N201 .0115(4) .0163(4) .0149(4) -.0007(3) .0037(3) -.0017(3)
C201 .0113(4) .0146(5) .0117(4) -.0016(4) .0044(4) -.0003(4)
C202 .0141(5) .0156(5) .0148(5) -.0008(4) .0054(4) -.0025(4)
C203 .0147(5) .0200(5) .0138(5) -.0042(4) .0042(4) -.0030(4)
C204 .0112(5) .0237(6) .0129(4) -.0010(4) .0037(4) .0012(4)
C205 .0146(5) .0188(5) .0133(5) .0029(4) .0049(4) .0014(4)
C206 .0137(5) .0156(5) .0126(4) .0004(4) .0044(4) -.0001(4)

loop_
_atom_site_label
_atom_site_fract_x
_atom_site_fract_y
_atom_site_fract_z
_atom_site_U_iso_or_equiv
_atom_site_thermal_displace_type
_atom_site_calc_flag
_atom_site_occupancy
_atom_site_type_symbol
N101 .00539(9) -.1060(2) -.50960(7) .0111(2) Uani d 1 N
C101 .07586(9) -.1389(2) -.56691(8) .0102(2) Uani d 1 C
C102 .06186(10) -.3545(2) -.61418(8) .0124(2) Uani d 1 C
C103 .12675(11) -.4004(2) -.67205(8) .0141(2) Uani d 1 C
C104 .20854(11) -.2357(2) -.67948(8) .0141(2) Uani d 1 C
C105 .22447(10) -.0233(2) -.62940(8) .0131(2) Uani d 1 C
C106 .15803(10) .0270(2) -.57358(8) .0111(2) Uani d 1 C
H102 .0056(16) -.473(3) -.6083(13) .019(4) Uiso d 1 H
H103 .1157(15) -.550(3) -.7072(12) .014(4) Uiso d 1 H
H104 .2580(15) -.266(3) -.7170(13) .015(4) Uiso d 1 H
H105 .2826(17) .092(3) -.6326(14) .022(4) Uiso d 1 H
H106 .1686(15) .173(3) -.5375(12) .011(4) Uiso d 1 H
N201 -.47643(9) .0740(2) -.96733(7) .0146(2) Uani d 1 N
C201 -.34910(10) .0484(2) -.91860(8) .0125(2) Uani d 1 C
C202 -.29189(11) .2326(2) -.85654(9) .0148(2) Uani d 1 C
C203 -.16799(11) .2263(2) -.80606(9) .0165(2) Uani d 1 C
C204 -.10181(11) .0349(2) -.81629(9) .0162(2) Uani d 1 C
C205 -.15948(11) -.1495(2) -.87794(8) .0157(2) Uani d 1 C
C206 -.28305(11) -.1442(2) -.92981(8) .0142(2) Uani d 1 C
H202 -.3422(17) .365(3) -.8510(14) .025(5) Uiso d 1 H
H203 -.128(2) .357(4) -.7620(16) .038(6) Uiso d 1 H
H204 -.0177(17) .033(3) -.7801(14) .023(5) Uiso d 1 H
H205 -.1106(18) -.283(3) -.8870(14) .024(5) Uiso d 1 H
H206 -.3216(16) -.270(3) -.9705(13) .019(4) Uiso d 1 H

loop_
_atom_type_symbol
_atom_type_description
_atom_type_scat_dispersion_real
_atom_type_scat_dispersion_imag
_atom_type_scat_source
C C .0033 .0016 'International Tables Vol C Tables 4.2.6.8 and 6.1.1.4'
N N .0061 .0033 'International Tables Vol C Tables 4.2.6.8 and 6.1.1.4'
H H .0000 .0000 'International Tables Vol C Tables 4.2.6.8 and 6.1.1.4'

loop_
_geom_angle_atom_site_label_1
_geom_angle_atom_site_label_2
_geom_angle_atom_site_label_3
_geom_angle_site_symmetry_1
_geom_angle
N101 N101 C101 3_554 113.51(12)
C102 C101 C106 . 120.67(10)
C102 C101 N101 . 115.80(10)
C106 C101 N101 . 123.49(10)
C103 C102 C101 . 119.49(10)
C103 C102 H102 . 119.7(10)
C101 C102 H102 . 120.8(11)
C102 C103 C104 . 120.22(10)
C102 C103 H103 . 120.1(10)
C104 C103 H103 . 119.7(10)
C103 C104 C105 . 119.71(11)
C103 C104 H104 . 122.2(11)
C105 C104 H104 . 118.1(10)
C106 C105 C104 . 120.60(11)
C106 C105 H105 . 118.6(11)
C104 C105 H105 . 120.8(11)
C105 C106 C101 . 119.25(10)
C105 C106 H106 . 121.8(10)
C101 C106 H106 . 118.9(10)
N201 N201 C201 3_453 114.08(13)
C202 C201 C206 . 120.62(11)
C202 C201 N201 . 115.04(10)
C206 C201 N201 . 124.35(10)
C203 C202 C201 . 119.78(11)
C203 C202 H202 . 122.4(11)
C201 C202 H202 . 117.8(11)
C202 C203 C204 . 119.97(11)
C202 C203 H203 . 119.3(13)
C204 C203 H203 . 120.7(13)
C203 C204 C205 . 120.06(11)
C203 C204 H204 . 118.3(11)
C205 C204 H204 . 121.6(12)
C206 C205 C204 . 120.59(11)
C206 C205 H205 . 120.0(11)
C204 C205 H205 . 119.4(11)
C205 C206 C201 . 118.98(11)
C205 C206 H206 . 120.2(11)
C201 C206 H206 . 120.8(11)

loop_
_geom_bond_atom_site_label_1
_geom_bond_atom_site_label_2
_geom_bond_site_symmetry_2
_geom_bond_distance
N101 N101 3_554 1.259(2)
N101 C101 . 1.4308(14)
C101 C102 . 1.395(2)
C101 C106 . 1.398(2)
C102 C103 . 1.395(2)
C102 H102 . .98(2)
C103 C104 . 1.395(2)
C103 H103 . .98(2)
C104 C105 . 1.397(2)
C104 H104 . .98(2)
C105 C106 . 1.390(2)
C105 H105 . .98(2)
C106 H106 . .97(2)
N201 N201 3_453 1.251(2)
N201 C201 . 1.4311(15)
C201 C202 . 1.396(2)
C201 C206 . 1.402(2)
C202 C203 . 1.391(2)
C202 H202 . .99(2)
C203 C204 . 1.392(2)
C203 H203 . .99(2)
C204 C205 . 1.396(2)
C204 H204 . .95(2)
C205 C206 . 1.391(2)
C205 H205 . 1.00(2)
C206 H206 . .94(2)

loop_
_geom_torsion_atom_site_label_1
_geom_torsion_atom_site_label_2
_geom_torsion_atom_site_label_3
_geom_torsion_atom_site_label_4
_geom_torsion_site_symmetry_1
_geom_torsion
N101 N101 C101 C102 3_554 -161.55(12)
N101 N101 C101 C106 3_554 21.0(2)
C106 C101 C102 C103 . -2.8(2)
N101 C101 C102 C103 . 179.61(10)
C101 C102 C103 C104 . 2.6(2)
C102 C103 C104 C105 . -.6(2)
C103 C104 C105 C106 . -1.1(2)
C104 C105 C106 C101 . .9(2)
C102 C101 C106 C105 . 1.1(2)
N101 C101 C106 C105 . 178.49(10)
N201 N201 C201 C202 3_453 170.15(13)
N201 N201 C201 C206 3_453 -10.1(2)
C206 C201 C202 C203 . .7(2)
N201 C201 C202 C203 . -179.52(11)
C201 C202 C203 C204 . -1.1(2)
C202 C203 C204 C205 . .7(2)
C203 C204 C205 C206 . .1(2)
C204 C205 C206 C201 . -.6(2)
C202 C201 C206 C205 . .1(2)
N201 C201 C206 C205 . -179.62(11)
